data_7207028
loop_
_publ_author_name
'Keene, Tony D.'
'Hursthouse, Michael B.'
'Price, Daniel J.'

_publ_section_title
;
 Recurrent H-bond graph motifs between metal tris-ethylenediamine cations
 and uncoordinated oxalate anions: Fitting a three pin plug into a two pin
 socket
;
_journal_issue 1
_journal_name_full CrystEngComm
_journal_page_first 116
_journal_paper_doi 10.1039/c1ce05837a
_journal_volume 14
_journal_year 2012
_chemical_formula_moiety 'C4 H20 Cu N4 O2, C2 O4'
_chemical_formula_sum 'C6 H20 Cu N4 O6'
_chemical_formula_weight 307.80
_chemical_melting_point ?
_chemical_name_common 'Trans-diaqua-bis(ethylenediamine-N, N')-copper(ii) oxalate'
_chemical_name_systematic
;
Trans-diaqua-bis(ethylenediamine-N, N')-copper(II) oxalate
;
_space_group_IT_number 2
_symmetry_cell_setting triclinic
_symmetry_space_group_name_Hall '-P 1'
_symmetry_space_group_name_H-M 'P -1'
_atom_sites_solution_hydrogens geom
_atom_sites_solution_primary direct
_atom_sites_solution_secondary difmap
_audit_creation_method SHELXL-97
_cell_angle_alpha 90.268(4)
_cell_angle_beta 107.581(4)
_cell_angle_gamma 108.201(3)
_cell_formula_units_Z 1
_cell_length_a 6.4347(6)
_cell_length_b 6.9170(7)
_cell_length_c 7.7596(6)
_cell_measurement_reflns_used 2037
_cell_measurement_temperature 167(2)
_cell_measurement_theta_max 27.48
_cell_measurement_theta_min 2.91
_cell_volume 310.89(5)
_computing_cell_refinement 'DENZO (Otwinowski and Minor, 1997) and COLLECT (Hooft, 1998)'
_computing_data_collection 'DENZO (Otwinowski and Minor, 1997)'
_computing_data_reduction 'DENZO (Otwinowski and Minor, 1997) and COLLECT (Hooft, 1998)'
_computing_molecular_graphics 'Diamond (Brandenburg, 1999)'
_computing_structure_refinement
;SHELXS-97 (Sheldrick, 1997a) in WINGX (L.J. Farrugia, J. Appl. Cryst.,
1999, 32, 837-838
;
_computing_structure_solution
;SIR 92 (Altomore, Cascarno, Giacovazzo and Gualardi, 1993) in WINGX
(L.J. Farrugia, J. Appl. Cryst., 1999, 32, 837-838
;
_diffrn_ambient_temperature 167(2)
_diffrn_detector_area_resol_mean 9.091
_diffrn_measured_fraction_theta_full 0.981
_diffrn_measured_fraction_theta_max 0.981
_diffrn_measurement_device_type 'Nonius Kappa CCD Area Detector'
_diffrn_measurement_method '\f and \w scans to fill Ewald Sphere'
_diffrn_radiation_monochromator graphite
_diffrn_radiation_source 'Nonius FR591 rotating anode'
_diffrn_radiation_type MoK\a
_diffrn_radiation_wavelength 0.71073
_diffrn_reflns_av_R_equivalents 0.0811
_diffrn_reflns_av_sigmaI/netI 0.0710
_diffrn_reflns_limit_h_max 8
_diffrn_reflns_limit_h_min -8
_diffrn_reflns_limit_k_max 8
_diffrn_reflns_limit_k_min -9
_diffrn_reflns_limit_l_max 10
_diffrn_reflns_limit_l_min -10
_diffrn_reflns_number 3144
_diffrn_reflns_theta_full 27.58
_diffrn_reflns_theta_max 27.58
_diffrn_reflns_theta_min 3.12
_exptl_absorpt_coefficient_mu 1.780
_exptl_absorpt_correction_T_max 0.80041
_exptl_absorpt_correction_T_min 0.49073
_exptl_absorpt_correction_type multi-scan
_exptl_absorpt_process_details 'SORTAV (Blessing, 1997)'
_exptl_crystal_colour purple
_exptl_crystal_density_diffrn 1.644
_exptl_crystal_density_method 'not measured'
_exptl_crystal_description block
_exptl_crystal_F_000 161
_exptl_crystal_size_max 0.06
_exptl_crystal_size_mid 0.06
_exptl_crystal_size_min 0.06
_refine_diff_density_max 0.531
_refine_diff_density_min -0.562
_refine_diff_density_rms 0.098
_refine_ls_extinction_method none
_refine_ls_goodness_of_fit_ref 1.081
_refine_ls_hydrogen_treatment mixed
_refine_ls_matrix_type full
_refine_ls_number_parameters 85
_refine_ls_number_reflns 1407
_refine_ls_number_restraints 3
_refine_ls_restrained_S_all 1.080
_refine_ls_R_factor_all 0.0460
_refine_ls_R_factor_gt 0.0414
_refine_ls_shift/su_max 0.000
_refine_ls_shift/su_mean 0.000
_refine_ls_structure_factor_coef Fsqd
_refine_ls_weighting_details 'calc w=1/[\s^2^(Fo^2^)+(0.0172P)^2^+0.4051P] where P=(Fo^2^+2Fc^2^)/3'
_refine_ls_weighting_scheme calc
_refine_ls_wR_factor_gt 0.0951
_refine_ls_wR_factor_ref 0.0982
_reflns_number_gt 1318
_reflns_number_total 1407
_reflns_threshold_expression >2sigma(I)
_cod_data_source_file c1ce05837a.txt
_cod_data_source_block en1_x
_cod_depositor_comments
;
The following automatic conversions were performed:

'_chemical_melting_point' value 'N/A' was changed to '?' - the value
is undefined or not given.

'_symmetry_cell_setting' value
'Triclinic' changed to 'triclinic' according to
/home/saulius/struct/CIF-dictionaries/cif_core.dic dictionary named
'cif_core.dic' version 2.4.1 from 2010-06-29.

Automatic conversion script
Id: cif_fix_values 1715 2011-07-08 13:25:40Z adriana 
;
_cod_database_code 7207028

loop_
_symmetry_equiv_pos_as_xyz
'x, y, z'
'-x, -y, -z'

loop_
_atom_site_label
_atom_site_type_symbol
_atom_site_fract_x
_atom_site_fract_y
_atom_site_fract_z
_atom_site_U_iso_or_equiv
_atom_site_adp_type
_atom_site_occupancy
_atom_site_symmetry_multiplicity
_atom_site_calc_flag
_atom_site_refinement_flags
Cu1 Cu 0.5000 0.0000 0.0000 0.01746(16) Uani 1 2 d S
O1W O 0.7361(4) 0.0164(3) -0.2217(3) 0.0246(5) Uani 1 1 d D
H1W H 0.683(6) -0.098(3) -0.293(3) 0.030 Uiso 1 1 d D
H2W H 0.690(6) 0.106(3) -0.290(3) 0.030 Uiso 1 1 d D
N1 N 0.7697(4) -0.0101(4) 0.2150(3) 0.0198(5) Uani 1 1 d .
H1A H 0.7194 -0.1020 0.2875 0.024 Uiso 1 1 calc R
H1B H 0.8714 -0.0471 0.1759 0.024 Uiso 1 1 calc R
N2 N 0.6420(4) 0.3037(3) 0.0558(3) 0.0188(5) Uani 1 1 d .
H2A H 0.6414 0.3623 -0.0476 0.023 Uiso 1 1 calc R
H2B H 0.5606 0.3531 0.1098 0.023 Uiso 1 1 calc R
C1 C 0.8806(5) 0.1973(5) 0.3160(4) 0.0231(6) Uani 1 1 d .
H1C H 1.0373 0.2138 0.3910 0.028 Uiso 1 1 calc R
H1D H 0.7952 0.2175 0.3943 0.028 Uiso 1 1 calc R
C2 C 0.8823(5) 0.3515(5) 0.1786(4) 0.0247(6) Uani 1 1 d .
H2C H 0.9383 0.4892 0.2398 0.030 Uiso 1 1 calc R
H2D H 0.9826 0.3423 0.1096 0.030 Uiso 1 1 calc R
O1 O 0.4177(4) 0.4652(3) 0.2629(3) 0.0248(5) Uani 1 1 d .
O2 O 0.5011(4) 0.7459(3) 0.4465(3) 0.0273(5) Uani 1 1 d .
C3 C 0.4764(5) 0.5602(4) 0.4157(4) 0.0169(6) Uani 1 1 d .

loop_
_atom_site_aniso_label
_atom_site_aniso_U_11
_atom_site_aniso_U_22
_atom_site_aniso_U_33
_atom_site_aniso_U_23
_atom_site_aniso_U_13
_atom_site_aniso_U_12
Cu1 0.0172(3) 0.0166(3) 0.0174(3) 0.00219(18) 0.00352(19) 0.00587(19)
O1W 0.0278(12) 0.0221(10) 0.0238(11) -0.0024(8) 0.0071(9) 0.0092(9)
N1 0.0174(12) 0.0232(12) 0.0205(12) 0.0064(9) 0.0063(10) 0.0088(10)
N2 0.0195(13) 0.0182(11) 0.0188(12) 0.0007(9) 0.0062(10) 0.0062(10)
C1 0.0165(14) 0.0289(15) 0.0193(14) -0.0015(12) 0.0015(11) 0.0051(12)
C2 0.0191(15) 0.0239(15) 0.0263(16) 0.0007(12) 0.0039(12) 0.0038(12)
O1 0.0305(12) 0.0294(11) 0.0164(10) -0.0006(8) 0.0067(9) 0.0133(10)
O2 0.0382(14) 0.0171(10) 0.0250(11) 0.0035(8) 0.0084(10) 0.0087(10)
C3 0.0146(13) 0.0184(13) 0.0185(14) 0.0022(11) 0.0072(11) 0.0048(11)

loop_
_atom_type_symbol
_atom_type_description
_atom_type_scat_dispersion_real
_atom_type_scat_dispersion_imag
_atom_type_scat_source
C C 0.0033 0.0016 'International Tables Vol C Tables 4.2.6.8 and 6.1.1.4'
H H 0.0000 0.0000 'International Tables Vol C Tables 4.2.6.8 and 6.1.1.4'
N N 0.0061 0.0033 'International Tables Vol C Tables 4.2.6.8 and 6.1.1.4'
O O 0.0106 0.0060 'International Tables Vol C Tables 4.2.6.8 and 6.1.1.4'
Cu Cu 0.3201 1.2651 'International Tables Vol C Tables 4.2.6.8 and 6.1.1.4'

loop_
_geom_angle_atom_site_label_1
_geom_angle_atom_site_label_2
_geom_angle_atom_site_label_3
_geom_angle
_geom_angle_site_symmetry_1
_geom_angle_site_symmetry_3
N2 Cu1 N2 180.0 2_655 .
N2 Cu1 N1 85.21(10) 2_655 2_655
N2 Cu1 N1 94.79(10) . 2_655
N2 Cu1 N1 94.79(10) 2_655 .
N2 Cu1 N1 85.21(10) . .
N1 Cu1 N1 180.0 2_655 .
H1W O1W H2W 105.7(15) . .
C1 N1 Cu1 107.45(17) . .
C1 N1 H1A 110.2 . .
Cu1 N1 H1A 110.2 . .
C1 N1 H1B 110.2 . .
Cu1 N1 H1B 110.2 . .
H1A N1 H1B 108.5 . .
C2 N2 Cu1 108.42(17) . .
C2 N2 H2A 110.0 . .
Cu1 N2 H2A 110.0 . .
C2 N2 H2B 110.0 . .
Cu1 N2 H2B 110.0 . .
H2A N2 H2B 108.4 . .
N1 C1 C2 108.0(2) . .
N1 C1 H1C 110.1 . .
C2 C1 H1C 110.1 . .
N1 C1 H1D 110.1 . .
C2 C1 H1D 110.1 . .
H1C C1 H1D 108.4 . .
N2 C2 C1 107.4(2) . .
N2 C2 H2C 110.2 . .
C1 C2 H2C 110.2 . .
N2 C2 H2D 110.2 . .
C1 C2 H2D 110.2 . .
H2C C2 H2D 108.5 . .
O1 C3 O2 125.7(3) . .
O1 C3 C3 117.6(3) . 2_666
O2 C3 C3 116.8(3) . 2_666

loop_
_geom_bond_atom_site_label_1
_geom_bond_atom_site_label_2
_geom_bond_distance
_geom_bond_site_symmetry_2
Cu1 N2 1.997(2) 2_655
Cu1 N2 1.997(2) .
Cu1 N1 2.031(2) 2_655
Cu1 N1 2.031(2) .
O1W H1W 0.875(10) .
O1W H2W 0.878(10) .
N1 C1 1.481(4) .
N1 H1A 0.9000 .
N1 H1B 0.9000 .
N2 C2 1.482(4) .
N2 H2A 0.9000 .
N2 H2B 0.9000 .
C1 C2 1.511(4) .
C1 H1C 0.9700 .
C1 H1D 0.9700 .
C2 H2C 0.9700 .
C2 H2D 0.9700 .
O1 C3 1.244(3) .
O2 C3 1.256(3) .
C3 C3 1.557(5) 2_666

loop_
_geom_hbond_atom_site_label_D
_geom_hbond_atom_site_label_H
_geom_hbond_atom_site_label_A
_geom_hbond_distance_DH
_geom_hbond_distance_HA
_geom_hbond_distance_DA
_geom_hbond_angle_DHA
_geom_hbond_site_symmetry_A
O1W H1W O1 0.875(10) 2.45(2) 3.149(3) 138(3) 2_655
O1W H1W O2 0.875(10) 2.092(19) 2.872(3) 148(2) 1_544
O1W H2W O2 0.878(10) 1.986(15) 2.839(3) 164(3) 2_665
N1 H1A O2 0.90 2.18 3.024(3) 156.6 1_545
N1 H1B O1W 0.90 2.38 3.179(3) 147.7 2_755
N2 H2A O1 0.90 2.07 2.944(3) 163.9 2_665
N2 H2B O1 0.90 1.99 2.881(3) 171.6 .
